data_7020594
loop_
_publ_author_name
'Guo, Xu-Qing'
'Wang, Ya-Nong'
'Wang, Dong'
'Cai, Li-Hua'
'Chen, Zhen-Xia'
'Hou, Xiu-Feng'

_publ_section_title
;
 Palladium, iridium and ruthenium complexes with acyclic
 imino-N-heterocyclic carbenes and their application in aqua-phase
 Suzuki-Miyaura cross-coupling reaction and transfer hydrogenation.
;
_journal_issue 48
_journal_name_full 'Dalton transactions (Cambridge, England : 2003)'
_journal_page_first 14557
_journal_page_last 14567
_journal_paper_doi 10.1039/c2dt31989f
_journal_volume 41
_journal_year 2012
_chemical_formula_sum 'C30 H31 Cl F6 N4 O4 Ru S2'
_chemical_formula_weight 826.23
_chemical_name_systematic
;
?
;
_space_group_IT_number 2
_symmetry_cell_setting triclinic
_symmetry_space_group_name_Hall '-P 1'
_symmetry_space_group_name_H-M 'P -1'
_atom_sites_solution_hydrogens geom
_atom_sites_solution_primary direct
_atom_sites_solution_secondary difmap
_audit_creation_method SHELXL-97
_cell_angle_alpha 91.615(2)
_cell_angle_beta 102.572(2)
_cell_angle_gamma 96.477(2)
_cell_formula_units_Z 2
_cell_length_a 8.8397(12)
_cell_length_b 11.0339(15)
_cell_length_c 17.918(2)
_cell_measurement_reflns_used 9169
_cell_measurement_temperature 173(2)
_cell_measurement_theta_max 27.42
_cell_measurement_theta_min 2.25
_cell_volume 1692.4(4)
_computing_cell_refinement 'Bruker SAINT'
_computing_data_collection 'Bruker APEX2'
_computing_data_reduction 'Bruker SAINT'
_computing_molecular_graphics 'Bruker SHELXTL'
_computing_publication_material 'Bruker SHELXTL'
_computing_structure_refinement 'SHELXL-97 (Sheldrick, 2008)'
_computing_structure_solution 'SHELXS-97 (Sheldrick, 2008)'
_diffrn_ambient_temperature 173(2)
_diffrn_measured_fraction_theta_full 0.981
_diffrn_measured_fraction_theta_max 0.981
_diffrn_measurement_device_type 'Bruker APEX-II CCD'
_diffrn_measurement_method '\f and \w scans'
_diffrn_radiation_monochromator graphite
_diffrn_radiation_source 'fine-focus sealed tube'
_diffrn_radiation_type MoK\a
_diffrn_radiation_wavelength 0.71073
_diffrn_reflns_av_R_equivalents 0.0183
_diffrn_reflns_av_sigmaI/netI 0.0322
_diffrn_reflns_limit_h_max 10
_diffrn_reflns_limit_h_min -10
_diffrn_reflns_limit_k_max 13
_diffrn_reflns_limit_k_min -9
_diffrn_reflns_limit_l_max 21
_diffrn_reflns_limit_l_min -21
_diffrn_reflns_number 10193
_diffrn_reflns_theta_full 25.50
_diffrn_reflns_theta_max 25.50
_diffrn_reflns_theta_min 2.14
_exptl_absorpt_coefficient_mu 0.740
_exptl_absorpt_correction_T_max 0.9297
_exptl_absorpt_correction_T_min 0.8971
_exptl_absorpt_correction_type multi-scan
_exptl_absorpt_process_details sadabs
_exptl_crystal_colour colourless
_exptl_crystal_density_diffrn 1.621
_exptl_crystal_density_method 'not measured'
_exptl_crystal_description block
_exptl_crystal_F_000 836
_exptl_crystal_size_max 0.15
_exptl_crystal_size_mid 0.12
_exptl_crystal_size_min 0.10
_refine_diff_density_max 1.167
_refine_diff_density_min -1.151
_refine_diff_density_rms 0.126
_refine_ls_extinction_method none
_refine_ls_goodness_of_fit_ref 1.133
_refine_ls_hydrogen_treatment constr
_refine_ls_matrix_type full
_refine_ls_number_parameters 539
_refine_ls_number_reflns 6170
_refine_ls_number_restraints 11
_refine_ls_restrained_S_all 1.161
_refine_ls_R_factor_all 0.0611
_refine_ls_R_factor_gt 0.0531
_refine_ls_shift/su_max 0.001
_refine_ls_shift/su_mean 0.000
_refine_ls_structure_factor_coef Fsqd
_refine_ls_weighting_details 'calc w=1/[\s^2^(Fo^2^)+(0.0547P)^2^+7.8981P] where P=(Fo^2^+2Fc^2^)/3'
_refine_ls_weighting_scheme calc
_refine_ls_wR_factor_gt 0.1330
_refine_ls_wR_factor_ref 0.1441
_reflns_number_gt 5508
_reflns_number_total 6170
_reflns_threshold_expression >2sigma(I)
_cod_data_source_file c2dt31989f.txt
_cod_data_source_block 11129c
_cod_depositor_comments
;
The following automatic conversions were performed:

'_symmetry_cell_setting' value 'Triclinic' changed to 'triclinic'
according to /home/saulius/struct/CIF-dictionaries/cif_core.dic
dictionary named 'cif_core.dic' version 2.4.2 from 2011-04-26.

Automatic conversion script
Id: cif_fix_values 1891 2012-01-12 08:04:46Z andrius 
;
_cod_original_sg_symbol_H-M P-1
_cod_database_code 7020594

loop_
_symmetry_equiv_pos_as_xyz
'x, y, z'
'-x, -y, -z'

loop_
_atom_site_label
_atom_site_type_symbol
_atom_site_fract_x
_atom_site_fract_y
_atom_site_fract_z
_atom_site_U_iso_or_equiv
_atom_site_adp_type
_atom_site_occupancy
_atom_site_symmetry_multiplicity
_atom_site_calc_flag
_atom_site_refinement_flags
_atom_site_disorder_assembly
_atom_site_disorder_group
Ru1 Ru 0.69577(4) 0.72338(3) 0.71353(2) 0.02252(14) Uani 1 1 d . . .
Cl1 Cl 0.79849(13) 0.55186(10) 0.66599(6) 0.0268(2) Uani 1 1 d . . .
N1 N 0.4612(5) 0.6637(4) 0.5536(2) 0.0269(8) Uani 1 1 d . . .
N2 N 0.4049(4) 0.5740(3) 0.6513(2) 0.0215(7) Uani 1 1 d . . .
N3 N 0.5676(4) 0.5962(3) 0.7664(2) 0.0203(7) Uani 1 1 d . . .
C1 C 0.5398(7) 0.7409(5) 0.5054(3) 0.0361(12) Uani 1 1 d . . .
H1A H 0.4976 0.8194 0.5011 0.054 Uiso 1 1 calc R . .
H1B H 0.5227 0.7004 0.4543 0.054 Uiso 1 1 calc R . .
H1C H 0.6520 0.7546 0.5282 0.054 Uiso 1 1 calc R . .
C2 C 0.5084(5) 0.6617(4) 0.6299(3) 0.0226(9) Uani 1 1 d . . .
C3 C 0.3329(6) 0.5784(4) 0.5274(3) 0.0288(10) Uani 1 1 d . . .
H3 H 0.2797 0.5628 0.4753 0.035 Uiso 1 1 calc R . .
C4 C 0.2952(6) 0.5214(4) 0.5863(3) 0.0262(9) Uani 1 1 d . . .
H4 H 0.2118 0.4585 0.5848 0.031 Uiso 1 1 calc R . .
C5 C 0.4403(5) 0.5384(4) 0.7265(2) 0.0205(9) Uani 1 1 d . . .
C6 C 0.6260(5) 0.5740(4) 0.8457(3) 0.0228(9) Uani 1 1 d . . .
C7 C 0.7479(6) 0.5050(5) 0.8649(3) 0.0312(11) Uani 1 1 d . . .
H7 H 0.7902 0.4702 0.8261 0.037 Uiso 1 1 calc R . .
C8 C 0.8080(6) 0.4867(5) 0.9411(3) 0.0373(12) Uani 1 1 d . . .
H8 H 0.8903 0.4376 0.9548 0.045 Uiso 1 1 calc R . .
C9 C 0.7475(7) 0.5404(5) 0.9974(3) 0.0411(13) Uani 1 1 d . . .
H9 H 0.7893 0.5286 1.0498 0.049 Uiso 1 1 calc R . .
C10 C 0.6273(7) 0.6106(5) 0.9776(3) 0.0373(12) Uani 1 1 d . . .
H10 H 0.5873 0.6476 1.0166 0.045 Uiso 1 1 calc R . .
C11 C 0.5641(6) 0.6278(5) 0.9015(3) 0.0286(10) Uani 1 1 d . . .
H11 H 0.4802 0.6753 0.8877 0.034 Uiso 1 1 calc R . .
C12 C 0.3326(5) 0.4445(4) 0.7515(2) 0.0189(8) Uani 1 1 d . . .
C13 C 0.3878(5) 0.3460(4) 0.7922(2) 0.0205(9) Uani 1 1 d . . .
H13 H 0.4962 0.3379 0.8034 0.025 Uiso 1 1 calc R . .
C14 C 0.2842(6) 0.2608(4) 0.8159(3) 0.0264(10) Uani 1 1 d . . .
H14 H 0.3222 0.1932 0.8425 0.032 Uiso 1 1 calc R . .
C15 C 0.1247(6) 0.2715(4) 0.8017(3) 0.0285(10) Uani 1 1 d . . .
C16 C 0.0721(5) 0.3695(4) 0.7619(3) 0.0258(9) Uani 1 1 d . . .
H16 H -0.0359 0.3786 0.7522 0.031 Uiso 1 1 calc R . .
C17 C 0.1728(5) 0.4548(4) 0.7356(3) 0.0220(9) Uani 1 1 d . . .
H17 H 0.1334 0.5200 0.7070 0.026 Uiso 1 1 calc R . .
C18 C 0.0127(7) 0.1794(6) 0.8290(4) 0.0490(15) Uani 1 1 d . . .
H18A H -0.0943 0.1983 0.8103 0.074 Uiso 1 1 calc R . .
H18B H 0.0373 0.1826 0.8851 0.074 Uiso 1 1 calc R . .
H18C H 0.0221 0.0975 0.8094 0.074 Uiso 1 1 calc R . .
C19 C 1.0801(6) 0.7488(5) 0.8056(4) 0.0515(17) Uani 1 1 d . . .
H19A H 1.1706 0.8110 0.8220 0.077 Uiso 1 1 calc R . .
H19B H 1.0978 0.6946 0.7649 0.077 Uiso 1 1 calc R . .
H19C H 1.0651 0.7009 0.8493 0.077 Uiso 1 1 calc R . .
C20 C 0.9354(3) 0.8105(3) 0.77576(19) 0.0358(12) Uani 1 1 d G . .
C21 C 0.8285(3) 0.8247(3) 0.82297(18) 0.0298(10) Uani 1 1 d G . .
H21 H 0.8399 0.7823 0.8721 0.036 Uiso 1 1 calc R . .
C22 C 0.6896(3) 0.8769(3) 0.79405(17) 0.0255(9) Uani 1 1 d G . .
H22 H 0.6058 0.8727 0.8238 0.031 Uiso 1 1 calc R . .
C23 C 0.6576(4) 0.9148(3) 0.71792(17) 0.0261(10) Uani 1 1 d G . .
C24 C 0.7645(4) 0.9006(3) 0.67072(18) 0.0315(11) Uani 1 1 d G . .
H24 H 0.7333 0.9138 0.6147 0.038 Uiso 1 1 calc R . .
C25 C 0.9034(4) 0.8485(3) 0.6996(2) 0.0355(12) Uani 1 1 d GU . .
H25 H 0.9673 0.8233 0.6635 0.043 Uiso 1 1 calc R . .
C26 C 0.5097(6) 0.9744(4) 0.6845(3) 0.0290(10) Uani 1 1 d . . .
H26 H 0.4765 0.9494 0.6287 0.035 Uiso 1 1 calc R . .
C27 C 0.3740(7) 0.9347(6) 0.7215(4) 0.0466(15) Uani 1 1 d . . .
H27A H 0.3542 0.8453 0.7188 0.070 Uiso 1 1 calc R . .
H27B H 0.2805 0.9681 0.6944 0.070 Uiso 1 1 calc R . .
H27C H 0.4000 0.9651 0.7753 0.070 Uiso 1 1 calc R . .
C28 C 0.5522(7) 1.1135(5) 0.6921(3) 0.0420(13) Uani 1 1 d . . .
H28A H 0.5841 1.1405 0.7464 0.063 Uiso 1 1 calc R . .
H28B H 0.4612 1.1528 0.6678 0.063 Uiso 1 1 calc R . .
H28C H 0.6384 1.1363 0.6669 0.063 Uiso 1 1 calc R . .
C29 C 0.0149(5) 0.8138(4) 0.4152(3) 0.0386(13) Uani 1 1 d D . .
S1 S 0.10000(18) 0.90947(12) 0.50483(9) 0.0420(4) Uani 1 1 d . . .
N4 N -0.0303(9) 0.9592(7) 0.5312(4) 0.0231(16) Uani 0.50 1 d P . .
O1 O 0.1593(9) 0.8149(6) 0.5681(4) 0.0333(16) Uani 0.50 1 d P A 1
O2 O 0.2495(10) 0.9199(9) 0.5004(5) 0.0370(19) Uani 0.50 1 d P B 1
F1 F 0.0403(8) 0.7017(5) 0.4226(4) 0.0392(14) Uani 0.50 1 d P C 1
F2 F -0.1444(6) 0.8026(6) 0.3952(4) 0.0399(14) Uani 0.50 1 d PD C 1
F3 F 0.0489(9) 0.8532(6) 0.3516(3) 0.0389(15) Uani 0.50 1 d PD C 1
O1' O 0.0175(10) 0.8600(7) 0.5547(4) 0.0390(18) Uani 0.50 1 d P C 2
O2' O 0.2383(9) 0.9888(8) 0.4978(4) 0.0299(17) Uani 0.50 1 d P D 2
F1' F 0.1358(7) 0.7587(7) 0.4034(4) 0.0455(16) Uani 0.50 1 d PD C 2
F2' F -0.0854(9) 0.7315(6) 0.4314(4) 0.0492(18) Uani 0.50 1 d PD C 2
F3' F -0.0205(8) 0.8921(6) 0.3661(4) 0.0379(15) Uani 0.50 1 d PD C 2
N5 N 0.4999(11) -0.0298(10) 0.9552(5) 0.037(2) Uani 0.50 1 d P . .
S2 S 0.6622(3) 0.0041(3) 1.01737(18) 0.0395(6) Uani 0.50 1 d P . 1
C30 C 0.776(2) 0.0203(19) 0.9990(12) 0.081(5) Uiso 0.50 1 d P E 1
O3 O 0.721(3) 0.0144(9) 1.0940(6) 0.137(9) Uani 0.50 1 d P E 1
O4 O 0.706(3) -0.0961(11) 0.9810(8) 0.125(8) Uani 0.50 1 d P E 1
F4 F 0.8328(9) 0.0225(7) 1.0670(4) 0.0511(19) Uani 0.50 1 d P E 1
F5 F 0.8456(13) 0.060(3) 0.9527(11) 0.230(16) Uani 0.50 1 d P E 1
F6 F 0.791(3) -0.066(3) 0.9742(14) 0.35(2) Uani 0.50 1 d P E 1
S2' S 0.5975(5) 0.0899(5) 0.9728(2) 0.093(2) Uani 0.50 1 d P . 2
C30' C 0.7251(13) 0.1483(10) 0.9804(5) 0.033(2) Uani 0.50 1 d P F 2
O3' O 0.5058(18) 0.0283(17) 0.9088(9) 0.112(5) Uani 0.50 1 d P . 2
O4' O 0.6129(10) 0.1976(9) 1.0103(8) 0.056(3) Uani 0.50 1 d P F 2
F4' F 0.6525(13) 0.1538(7) 0.9020(4) 0.079(3) Uani 0.50 1 d P F 2
F5' F 0.690(2) 0.2413(10) 1.0141(10) 0.134(8) Uani 0.50 1 d P F 2
F6' F 0.8935(9) 0.1690(7) 1.0013(5) 0.055(2) Uani 0.50 1 d P F 2

loop_
_atom_site_aniso_label
_atom_site_aniso_U_11
_atom_site_aniso_U_22
_atom_site_aniso_U_33
_atom_site_aniso_U_23
_atom_site_aniso_U_13
_atom_site_aniso_U_12
Ru1 0.0195(2) 0.0188(2) 0.0300(2) 0.00250(14) 0.00820(15) -0.00025(13)
Cl1 0.0257(5) 0.0248(5) 0.0293(6) -0.0008(4) 0.0039(4) 0.0057(4)
N1 0.034(2) 0.0220(19) 0.028(2) 0.0080(16) 0.0112(17) 0.0093(16)
N2 0.0207(18) 0.0199(18) 0.0228(18) 0.0021(14) 0.0024(15) 0.0018(14)
N3 0.0190(18) 0.0192(18) 0.0216(18) 0.0017(14) 0.0023(14) 0.0014(14)
C1 0.047(3) 0.037(3) 0.031(3) 0.012(2) 0.017(2) 0.010(2)
C2 0.023(2) 0.021(2) 0.025(2) 0.0070(17) 0.0053(18) 0.0087(17)
C3 0.032(3) 0.029(2) 0.024(2) 0.0016(19) 0.0005(19) 0.010(2)
C4 0.027(2) 0.024(2) 0.025(2) 0.0011(18) 0.0004(18) 0.0020(18)
C5 0.021(2) 0.016(2) 0.025(2) 0.0008(16) 0.0049(17) 0.0045(16)
C6 0.018(2) 0.024(2) 0.022(2) 0.0014(17) 0.0013(17) -0.0062(17)
C7 0.025(2) 0.036(3) 0.030(2) -0.001(2) 0.003(2) -0.001(2)
C8 0.029(3) 0.045(3) 0.033(3) 0.004(2) -0.005(2) 0.003(2)
C9 0.037(3) 0.047(3) 0.032(3) 0.006(2) -0.003(2) -0.007(2)
C10 0.041(3) 0.044(3) 0.026(3) -0.002(2) 0.011(2) -0.004(2)
C11 0.022(2) 0.032(3) 0.030(2) 0.004(2) 0.0068(19) -0.0023(19)
C12 0.018(2) 0.018(2) 0.020(2) -0.0004(16) 0.0039(16) 0.0019(16)
C13 0.019(2) 0.019(2) 0.022(2) -0.0010(16) 0.0015(17) 0.0011(16)
C14 0.030(2) 0.020(2) 0.028(2) 0.0066(18) 0.0042(19) 0.0030(18)
C15 0.024(2) 0.030(2) 0.030(2) 0.0028(19) 0.0066(19) -0.0041(19)
C16 0.018(2) 0.028(2) 0.030(2) -0.0004(19) 0.0041(18) -0.0006(18)
C17 0.022(2) 0.017(2) 0.027(2) -0.0010(17) 0.0038(18) 0.0038(16)
C18 0.035(3) 0.049(4) 0.062(4) 0.025(3) 0.012(3) -0.009(3)
C19 0.022(3) 0.033(3) 0.093(5) -0.013(3) 0.002(3) 0.003(2)
C20 0.019(2) 0.021(2) 0.065(4) -0.007(2) 0.007(2) -0.0022(18)
C21 0.027(2) 0.020(2) 0.039(3) -0.0044(19) 0.002(2) -0.0019(18)
C22 0.020(2) 0.021(2) 0.035(2) 0.0010(18) 0.0059(19) -0.0021(17)
C23 0.026(2) 0.020(2) 0.034(2) 0.0028(18) 0.013(2) -0.0009(18)
C24 0.041(3) 0.018(2) 0.041(3) 0.0031(19) 0.024(2) -0.003(2)
C25 0.027(2) 0.024(2) 0.058(3) -0.003(2) 0.022(2) -0.0067(19)
C26 0.031(3) 0.029(2) 0.029(2) 0.0038(19) 0.008(2) 0.009(2)
C27 0.028(3) 0.069(4) 0.050(3) 0.022(3) 0.016(3) 0.019(3)
C28 0.052(3) 0.029(3) 0.046(3) 0.004(2) 0.007(3) 0.018(2)
C29 0.050(3) 0.024(3) 0.047(3) -0.001(2) 0.027(3) -0.002(2)
S1 0.0521(9) 0.0248(6) 0.0557(9) -0.0096(6) 0.0354(7) -0.0097(6)
N4 0.027(4) 0.022(4) 0.022(4) 0.004(3) 0.011(3) -0.002(3)
O1 0.050(4) 0.025(3) 0.029(4) 0.007(3) 0.014(3) 0.010(3)
O2 0.030(4) 0.039(5) 0.035(4) -0.007(4) -0.006(3) 0.004(4)
F1 0.046(4) 0.020(3) 0.051(4) 0.001(3) 0.007(3) 0.005(3)
F2 0.034(3) 0.032(3) 0.049(4) -0.009(3) 0.007(3) -0.006(3)
F3 0.058(5) 0.024(3) 0.030(3) -0.004(3) 0.007(3) -0.011(3)
O1' 0.059(5) 0.034(4) 0.027(4) 0.012(3) 0.014(3) 0.003(4)
O2' 0.027(4) 0.033(4) 0.028(4) 0.002(4) 0.007(3) -0.005(4)
F1' 0.054(4) 0.054(4) 0.030(3) -0.011(3) 0.007(3) 0.018(4)
F2' 0.061(5) 0.031(4) 0.055(4) -0.008(3) 0.026(4) -0.020(3)
F3' 0.042(4) 0.036(4) 0.031(3) -0.001(3) -0.002(3) 0.003(3)
N5 0.045(5) 0.063(6) 0.009(4) 0.008(4) 0.008(4) 0.019(5)
S2 0.0285(13) 0.0331(14) 0.0558(17) 0.0221(12) 0.0057(12) 0.0016(10)
O3 0.36(3) 0.033(5) 0.025(5) 0.004(4) 0.069(10) -0.001(9)
O4 0.27(2) 0.053(7) 0.061(8) -0.029(6) 0.107(12) -0.065(11)
F4 0.057(5) 0.059(5) 0.030(4) -0.002(3) -0.017(3) 0.029(4)
F5 0.032(6) 0.54(5) 0.146(15) 0.21(2) 0.048(8) 0.056(14)
F6 0.25(2) 0.50(4) 0.23(2) -0.30(3) -0.213(19) 0.34(3)
S2' 0.070(3) 0.113(4) 0.078(3) -0.068(3) -0.047(2) 0.073(3)
C30' 0.036(6) 0.042(6) 0.018(4) 0.012(4) -0.001(4) 0.009(5)
O3' 0.081(10) 0.153(15) 0.093(11) -0.024(10) -0.004(8) 0.031(10)
O4' 0.028(4) 0.028(5) 0.097(9) -0.010(5) -0.016(5) 0.008(4)
F4' 0.152(9) 0.046(4) 0.028(4) 0.028(3) 0.014(4) -0.033(5)
F5' 0.27(2) 0.035(6) 0.170(14) 0.049(7) 0.171(15) 0.058(9)
F6' 0.042(4) 0.045(4) 0.068(5) 0.020(4) 0.005(4) -0.023(3)

loop_
_atom_type_symbol
_atom_type_description
_atom_type_scat_dispersion_real
_atom_type_scat_dispersion_imag
_atom_type_scat_source
C C 0.0033 0.0016 'International Tables Vol C Tables 4.2.6.8 and 6.1.1.4'
H H 0.0000 0.0000 'International Tables Vol C Tables 4.2.6.8 and 6.1.1.4'
O O 0.0106 0.0060 'International Tables Vol C Tables 4.2.6.8 and 6.1.1.4'
S S 0.1246 0.1234 'International Tables Vol C Tables 4.2.6.8 and 6.1.1.4'
Cl Cl 0.1484 0.1585 'International Tables Vol C Tables 4.2.6.8 and 6.1.1.4'
Ru Ru -1.2594 0.8363 'International Tables Vol C Tables 4.2.6.8 and 6.1.1.4'
N N 0.0061 0.0033 'International Tables Vol C Tables 4.2.6.8 and 6.1.1.4'
F F 0.0171 0.0103 'International Tables Vol C Tables 4.2.6.8 and 6.1.1.4'

loop_
_geom_angle_atom_site_label_1
_geom_angle_atom_site_label_2
_geom_angle_atom_site_label_3
_geom_angle
_geom_angle_site_symmetry_1
_geom_angle_site_symmetry_3
C2 Ru1 N3 76.29(16) . .
C2 Ru1 C23 98.10(15) . .
N3 Ru1 C23 119.82(13) . .
C2 Ru1 C24 100.25(15) . .
N3 Ru1 C24 157.36(13) . .
C23 Ru1 C24 37.84(6) . .
C2 Ru1 C22 121.31(15) . .
N3 Ru1 C22 94.51(13) . .
C23 Ru1 C22 37.69(6) . .
C24 Ru1 C22 67.83(9) . .
C2 Ru1 C25 126.01(16) . .
N3 Ru1 C25 156.83(14) . .
C23 Ru1 C25 67.60(10) . .
C24 Ru1 C25 37.35(6) . .
C22 Ru1 C25 79.33(11) . .
C2 Ru1 C21 157.05(15) . .
N3 Ru1 C21 95.19(13) . .
C23 Ru1 C21 67.33(9) . .
C24 Ru1 C21 79.33(11) . .
C22 Ru1 C21 37.08(5) . .
C25 Ru1 C21 66.43(9) . .
C2 Ru1 C20 162.24(16) . .
N3 Ru1 C20 120.37(13) . .
C23 Ru1 C20 79.33(11) . .
C24 Ru1 C20 66.89(10) . .
C22 Ru1 C20 66.64(9) . .
C25 Ru1 C20 36.76(6) . .
C21 Ru1 C20 36.64(5) . .
C2 Ru1 Cl1 82.04(13) . .
N3 Ru1 Cl1 86.08(10) . .
C23 Ru1 Cl1 153.55(8) . .
C24 Ru1 Cl1 115.88(8) . .
C22 Ru1 Cl1 156.15(8) . .
C25 Ru1 Cl1 90.78(9) . .
C21 Ru1 Cl1 119.08(8) . .
C20 Ru1 Cl1 92.50(8) . .
C2 N1 C3 110.2(4) . .
C2 N1 C1 124.6(4) . .
C3 N1 C1 125.1(4) . .
C2 N2 C5 117.6(4) . .
C2 N2 C4 109.8(4) . .
C5 N2 C4 131.4(4) . .
C5 N3 C6 122.1(4) . .
C5 N3 Ru1 118.7(3) . .
C6 N3 Ru1 119.2(3) . .
N1 C1 H1A 109.5 . .
N1 C1 H1B 109.5 . .
H1A C1 H1B 109.5 . .
N1 C1 H1C 109.5 . .
H1A C1 H1C 109.5 . .
H1B C1 H1C 109.5 . .
N1 C2 N2 105.2(4) . .
N1 C2 Ru1 139.1(3) . .
N2 C2 Ru1 114.5(3) . .
C4 C3 N1 109.3(4) . .
C4 C3 H3 125.3 . .
N1 C3 H3 125.3 . .
C3 C4 N2 105.5(4) . .
C3 C4 H4 127.3 . .
N2 C4 H4 127.3 . .
N3 C5 N2 112.9(4) . .
N3 C5 C12 128.0(4) . .
N2 C5 C12 119.2(4) . .
C7 C6 C11 121.3(4) . .
C7 C6 N3 119.1(4) . .
C11 C6 N3 119.4(4) . .
C6 C7 C8 119.5(5) . .
C6 C7 H7 120.3 . .
C8 C7 H7 120.3 . .
C7 C8 C9 119.7(5) . .
C7 C8 H8 120.1 . .
C9 C8 H8 120.1 . .
C10 C9 C8 120.3(5) . .
C10 C9 H9 119.9 . .
C8 C9 H9 119.9 . .
C9 C10 C11 120.6(5) . .
C9 C10 H10 119.7 . .
C11 C10 H10 119.7 . .
C10 C11 C6 118.6(5) . .
C10 C11 H11 120.7 . .
C6 C11 H11 120.7 . .
C17 C12 C13 119.3(4) . .
C17 C12 C5 119.6(4) . .
C13 C12 C5 121.1(4) . .
C14 C13 C12 119.7(4) . .
C14 C13 H13 120.1 . .
C12 C13 H13 120.1 . .
C13 C14 C15 121.5(4) . .
C13 C14 H14 119.3 . .
C15 C14 H14 119.3 . .
C16 C15 C14 118.1(4) . .
C16 C15 C18 120.6(5) . .
C14 C15 C18 121.2(5) . .
C15 C16 C17 121.6(4) . .
C15 C16 H16 119.2 . .
C17 C16 H16 119.2 . .
C16 C17 C12 119.7(4) . .
C16 C17 H17 120.1 . .
C12 C17 H17 120.1 . .
C15 C18 H18A 109.5 . .
C15 C18 H18B 109.5 . .
H18A C18 H18B 109.5 . .
C15 C18 H18C 109.5 . .
H18A C18 H18C 109.5 . .
H18B C18 H18C 109.5 . .
C20 C19 H19A 109.5 . .
C20 C19 H19B 109.5 . .
H19A C19 H19B 109.5 . .
C20 C19 H19C 109.5 . .
H19A C19 H19C 109.5 . .
H19B C19 H19C 109.5 . .
C25 C20 C21 120.0 . .
C25 C20 C19 120.1(4) . .
C21 C20 C19 119.8(4) . .
C25 C20 Ru1 70.55(10) . .
C21 C20 Ru1 71.20(9) . .
C19 C20 Ru1 128.3(3) . .
C22 C21 C20 120.0 . .
C22 C21 Ru1 69.90(9) . .
C20 C21 Ru1 72.16(10) . .
C22 C21 H21 119.4 . .
C20 C21 H21 119.4 . .
Ru1 C21 H21 119.4 . .
C21 C22 C23 120.0 . .
C21 C22 Ru1 73.03(10) . .
C23 C22 Ru1 70.06(10) . .
C21 C22 H22 119.5 . .
C23 C22 H22 119.5 . .
Ru1 C22 H22 119.5 . .
C24 C23 C22 120.0 . .
C24 C23 C26 118.1(2) . .
C22 C23 C26 121.9(3) . .
C24 C23 Ru1 71.57(10) . .
C22 C23 Ru1 72.24(10) . .
C26 C23 Ru1 129.4(3) . .
C25 C24 C23 120.0 . .
C25 C24 Ru1 72.90(10) . .
C23 C24 Ru1 70.59(10) . .
C25 C24 H24 119.6 . .
C23 C24 H24 119.6 . .
Ru1 C24 H24 119.6 . .
C20 C25 C24 120.0 . .
C20 C25 Ru1 72.69(10) . .
C24 C25 Ru1 69.76(10) . .
C20 C25 H25 119.4 . .
C24 C25 H25 119.4 . .
Ru1 C25 H25 119.4 . .
C27 C26 C28 111.4(5) . .
C27 C26 C23 113.1(4) . .
C28 C26 C23 108.4(4) . .
C27 C26 H26 107.9 . .
C28 C26 H26 107.9 . .
C23 C26 H26 107.9 . .
C26 C27 H27A 109.5 . .
C26 C27 H27B 109.5 . .
H27A C27 H27B 109.5 . .
C26 C27 H27C 109.5 . .
H27A C27 H27C 109.5 . .
H27B C27 H27C 109.5 . .
C26 C28 H28A 109.5 . .
C26 C28 H28B 109.5 . .
H28A C28 H28B 109.5 . .
C26 C28 H28C 109.5 . .
H28A C28 H28C 109.5 . .
H28B C28 H28C 109.5 . .
F3' C29 F2' 123.2(6) . .
F1 C29 F3 110.2(6) . .
F3' C29 F1' 111.4(6) . .
F2' C29 F1' 107.6(6) . .
F1 C29 F2 101.8(5) . .
F3 C29 F2 100.2(6) . .
F1 C29 S1 111.9(4) . .
F3 C29 S1 117.3(4) . .
F2 C29 S1 113.7(4) . .
O1' S1 O2' 144.9(5) . .
O2 S1 N4 150.0(5) . .
O2 S1 O1 81.7(5) . .
N4 S1 O1 104.1(4) . .
O2 S1 N4 105.7(5) . 2_576
N4 S1 N4 59.1(4) . 2_576
O1 S1 N4 157.8(4) . 2_576
O2 S1 C29 98.6(4) . .
N4 S1 C29 107.9(3) . .
O1 S1 C29 105.2(3) . .
N4 S1 C29 94.5(3) 2_576 .
S1 N4 N4 67.8(5) . 2_576
S1 N4 S1 120.9(4) . 2_576
N4 N4 S1 53.0(4) 2_576 2_576
O3' N5 S2' 62.2(11) . .
S2 N5 S2 116.8(5) . 2_657
S2 N5 N5 59.9(6) . 2_657
S2 N5 N5 56.9(5) 2_657 2_657
O3' N5 S2' 150.8(12) . 2_657
S2' N5 S2' 117.9(6) . 2_657
C30 S2 O3 97.6(14) . .
C30 S2 O4 64.0(12) . .
O3 S2 O4 113.4(11) . .
C30 S2 F4 50.4(11) . .
O3 S2 F4 47.3(10) . .
O4 S2 F4 86.5(10) . .
C30 S2 N5 121.0(11) . .
O3 S2 N5 141.3(11) . .
O4 S2 N5 83.2(10) . .
F4 S2 N5 169.1(5) . .
C30 S2 N5 161.2(12) . 2_657
O3 S2 N5 81.7(11) . 2_657
O4 S2 N5 133.6(8) . 2_657
F4 S2 N5 127.3(5) . 2_657
N5 S2 N5 63.2(5) . 2_657
C30 S2 F6 36.4(17) . .
O3 S2 F6 108.4(11) . .
O4 S2 F6 27.6(13) . .
F4 S2 F6 67.7(6) . .
N5 S2 F6 101.5(6) . .
N5 S2 F6 160.8(12) 2_657 .
F6 C30 S2 105(3) . .
F6 C30 F5 83(3) . .
S2 C30 F5 148(2) . .
F6 C30 F4 108(2) . .
S2 C30 F4 83.9(14) . .
F5 C30 F4 124(2) . .
F6 C30 O4 37(2) . .
S2 C30 O4 67.9(14) . .
F5 C30 O4 114(2) . .
F4 C30 O4 104.6(16) . .
F6 C30 O3 115(3) . .
S2 C30 O3 45.8(10) . .
F5 C30 O3 156(2) . .
F4 C30 O3 38.2(10) . .
O4 C30 O3 89.5(12) . .
F4 O3 S2 75.6(6) . .
F4 O3 C30 39.1(7) . .
S2 O3 C30 36.6(7) . .
F6 O4 C30 52.2(17) . .
F6 O4 S2 100.3(18) . .
C30 O4 S2 48.1(10) . .
O3 F4 C30 102.7(14) . .
O3 F4 S2 57.1(8) . .
C30 F4 S2 45.7(10) . .
C30 F5 F6 45.0(13) . .
O4 F6 C30 91(2) . .
O4 F6 F5 131(2) . .
C30 F6 F5 52(2) . .
O4 F6 S2 52.1(13) . .
C30 F6 S2 38.4(15) . .
F5 F6 S2 86.3(11) . .
C30' S2' O4' 65.7(7) . .
C30' S2' O3' 128.7(10) . .
O4' S2' O3' 139.0(9) . .
C30' S2' F4' 58.4(6) . .
O4' S2' F4' 90.8(8) . .
O3' S2' F4' 74.7(9) . .
C30' S2' F5' 44.0(7) . .
O4' S2' F5' 21.8(7) . .
O3' S2' F5' 144.2(11) . .
F4' S2' F5' 76.9(6) . .
S2' C30' F5' 94.9(12) . .
S2' C30' O4' 61.2(7) . .
F5' C30' O4' 33.8(8) . .
S2' C30' F4' 74.9(7) . .
F5' C30' F4' 105.4(12) . .
O4' C30' F4' 97.2(9) . .
S2' C30' F6' 155.8(9) . .
F5' C30' F6' 100.9(13) . .
O4' C30' F6' 131.4(10) . .
F4' C30' F6' 117.5(9) . .
F5' O4' S2' 119.0(18) . .
F5' O4' C30' 66.0(15) . .
S2' O4' C30' 53.2(7) . .
C30' F4' S2' 46.7(5) . .
O4' F5' C30' 80.3(17) . .
O4' F5' S2' 39.2(13) . .
C30' F5' S2' 41.2(7) . .

loop_
_geom_bond_atom_site_label_1
_geom_bond_atom_site_label_2
_geom_bond_distance
_geom_bond_site_symmetry_2
Ru1 C2 2.015(5) .
Ru1 N3 2.081(4) .
Ru1 C23 2.178(3) .
Ru1 C24 2.191(3) .
Ru1 C22 2.207(3) .
Ru1 C25 2.232(3) .
Ru1 C21 2.247(3) .
Ru1 C20 2.260(3) .
Ru1 Cl1 2.4011(11) .
N1 C2 1.341(6) .
N1 C3 1.377(7) .
N1 C1 1.457(6) .
N2 C2 1.377(6) .
N2 C5 1.394(6) .
N2 C4 1.407(6) .
N3 C5 1.283(6) .
N3 C6 1.441(6) .
C1 H1A 0.9800 .
C1 H1B 0.9800 .
C1 H1C 0.9800 .
C3 C4 1.328(7) .
C3 H3 0.9500 .
C4 H4 0.9500 .
C5 C12 1.473(6) .
C6 C7 1.378(7) .
C6 C11 1.388(7) .
C7 C8 1.382(7) .
C7 H7 0.9500 .
C8 C9 1.389(8) .
C8 H8 0.9500 .
C9 C10 1.376(8) .
C9 H9 0.9500 .
C10 C11 1.385(7) .
C10 H10 0.9500 .
C11 H11 0.9500 .
C12 C17 1.397(6) .
C12 C13 1.400(6) .
C13 C14 1.379(6) .
C13 H13 0.9500 .
C14 C15 1.396(7) .
C14 H14 0.9500 .
C15 C16 1.381(7) .
C15 C18 1.505(7) .
C16 C17 1.385(6) .
C16 H16 0.9500 .
C17 H17 0.9500 .
C18 H18A 0.9800 .
C18 H18B 0.9800 .
C18 H18C 0.9800 .
C19 C20 1.518(6) .
C19 H19A 0.9800 .
C19 H19B 0.9800 .
C19 H19C 0.9800 .
C20 C25 1.417(2) .
C20 C21 1.417(2) .
C21 C22 1.417(2) .
C21 H21 1.0000 .
C22 C23 1.417(2) .
C22 H22 1.0000 .
C23 C24 1.417(2) .
C23 C26 1.540(6) .
C24 C25 1.417(2) .
C24 H24 1.0000 .
C25 H25 1.0000 .
C26 C27 1.521(7) .
C26 C28 1.534(7) .
C26 H26 1.0000 .
C27 H27A 0.9800 .
C27 H27B 0.9800 .
C27 H27C 0.9800 .
C28 H28A 0.9800 .
C28 H28B 0.9800 .
C28 H28C 0.9800 .
C29 F1 1.286(7) .
C29 F3 1.314(5) .
C29 F2 1.365(4) .
C29 S1 1.860(5) .
S1 O2 1.334(9) .
S1 N4 1.489(8) .
S1 O1 1.606(7) .
S1 N4 1.725(8) 2_576
N4 N4 1.600(13) 2_576
N4 S1 1.725(8) 2_576
N5 S2 1.612(10) .
N5 S2 1.663(9) 2_657
N5 N5 1.717(16) 2_657
S2 C30 1.13(2) .
S2 O3 1.355(12) .
S2 O4 1.401(15) .
S2 F4 1.563(7) .
S2 N5 1.663(10) 2_657
S2 F6 1.747(19) .
C30 F6 1.07(3) .
C30 F5 1.20(2) .
C30 F4 1.21(2) .
C30 O4 1.36(2) .
C30 O3 1.87(2) .
O3 F4 1.19(2) .
O4 F6 0.82(4) .
F5 F6 1.51(4) .
S2' C30' 1.212(12) .
S2' O4' 1.327(11) .
S2' O3' 1.364(15) .
S2' F4' 1.607(9) .
S2' F5' 1.835(17) .
C30' F5' 1.279(16) .
C30' O4' 1.380(16) .
C30' F4' 1.418(12) .
C30' F6' 1.443(13) .
O4' F5' 0.778(17) .
